data_7039293
loop_
_publ_author_name
'Li, Yingguo'
'Zhao, Hongwei'
'Mao, Xiaoyang'
'Pan, Xiaobo'
'Wu, Jincai'

_publ_section_title
;
 Structures of potassium calix[4]arene crown ether inclusion complexes and
 application in polymerization of rac-lactide.
;
_journal_issue 23
_journal_name_full 'Dalton transactions (Cambridge, England : 2003)'
_journal_page_first 9636
_journal_page_last 9645
_journal_paper_doi 10.1039/c6dt01417h
_journal_volume 45
_journal_year 2016
_chemical_formula_moiety 'C56 H77 K O8, 5(C4 H8 O)'
_chemical_formula_sum 'C76 H117 K O13'
_chemical_formula_weight 1277.79
_space_group_crystal_system monoclinic
_space_group_IT_number 14
_space_group_name_Hall '-P 2ybc'
_space_group_name_H-M_alt 'P 1 21/c 1'
_symmetry_space_group_name_Hall '-P 2ybc'
_symmetry_space_group_name_H-M 'P 1 21/c 1'
_atom_sites_solution_hydrogens mixed
_atom_sites_solution_primary direct
_audit_creation_date 2015-09-10
_audit_creation_method
;
Olex2 1.2
(compiled 2015.01.26 svn.r3150 for OlexSys, GUI svn.r4998)
;
_audit_update_record
;
2016-03-02 deposited with the CCDC.
2016-05-16 downloaded from the CCDC.
;
_cell_angle_alpha 90
_cell_angle_beta 94.8725(19)
_cell_angle_gamma 90
_cell_formula_units_Z 4
_cell_length_a 16.3022(3)
_cell_length_b 29.2158(5)
_cell_length_c 15.5007(3)
_cell_measurement_reflns_used 7186
_cell_measurement_temperature 293(2)
_cell_measurement_theta_max 69.3810
_cell_measurement_theta_min 4.0450
_cell_volume 7356.0(2)
_computing_cell_refinement
;
CrysAlisPro, Agilent Technologies,
Version 1.171.36.28 (release 01-02-2013 CrysAlis171 .NET)
(compiled Feb  1 2013,16:14:44)
;
_computing_data_collection
;
CrysAlisPro, Agilent Technologies,
Version 1.171.36.28 (release 01-02-2013 CrysAlis171 .NET)
(compiled Feb  1 2013,16:14:44)
;
_computing_data_reduction
;
CrysAlisPro, Agilent Technologies,
Version 1.171.36.28 (release 01-02-2013 CrysAlis171 .NET)
(compiled Feb  1 2013,16:14:44)
;
_computing_molecular_graphics 'Olex2 (Dolomanov et al., 2009)'
_computing_publication_material 'Olex2 (Dolomanov et al., 2009)'
_computing_structure_refinement 'ShelXL (Sheldrick, 2008)'
_computing_structure_solution 'ShelXS (Sheldrick, 2008)'
_diffrn_ambient_temperature 293(2)
_diffrn_detector_area_resol_mean 16.0733
_diffrn_measured_fraction_theta_full 0.973
_diffrn_measured_fraction_theta_max 0.962
_diffrn_measurement_details
;
  1 omega  -85.00  -50.00   1.0000    3.0000
omega____ theta____ kappa____ phi______ frames
    -       -8.5000  178.0000  120.0000 35

  2 omega  -87.00  -62.00   1.0000    3.0000
omega____ theta____ kappa____ phi______ frames
    -       -8.5000  178.0000   60.0000 25

  3 omega  -58.00  -10.00   1.0000    3.0000
omega____ theta____ kappa____ phi______ frames
    -       -8.5000  111.0000  150.0000 48

  4 omega  -85.00  -34.00   1.0000    3.0000
omega____ theta____ kappa____ phi______ frames
    -       -8.5000  178.0000 -150.0000 51

  5 omega   22.00  124.00   1.0000    3.0000
omega____ theta____ kappa____ phi______ frames
    -       54.0000   77.0000   30.0000 102

  6 omega   28.00   64.00   1.0000    3.0000
omega____ theta____ kappa____ phi______ frames
    -       54.0000   38.0000  150.0000 36

  7 omega   91.00  127.00   1.0000    3.0000
omega____ theta____ kappa____ phi______ frames
    -       54.0000   38.0000  150.0000 36

  8 omega   28.00   73.00   1.0000    3.0000
omega____ theta____ kappa____ phi______ frames
    -       54.0000  -57.0000   90.0000 45

  9 omega  103.00  174.00   1.0000    5.0000
omega____ theta____ kappa____ phi______ frames
    -      108.0000  111.0000  -60.0000 71

 10 omega   72.00  103.00   1.0000    5.0000
omega____ theta____ kappa____ phi______ frames
    -      108.0000 -111.0000    0.0000 31

 11 omega   95.00  120.00   1.0000    5.0000
omega____ theta____ kappa____ phi______ frames
    -      108.0000   63.0000 -180.0000 25

 12 omega   49.00  104.00   1.0000    5.0000
omega____ theta____ kappa____ phi______ frames
    -      108.0000  -50.0000  150.0000 55

 13 omega   93.00  169.00   1.0000    5.0000
omega____ theta____ kappa____ phi______ frames
    -      108.0000   63.0000 -150.0000 76

 14 omega   91.00  129.00   1.0000    5.0000
omega____ theta____ kappa____ phi______ frames
    -      108.0000  -63.0000 -120.0000 38

 15 omega  108.00  164.00   1.0000    5.0000
omega____ theta____ kappa____ phi______ frames
    -      108.0000  111.0000 -120.0000 56

 16 omega   91.00  139.00   1.0000    5.0000
omega____ theta____ kappa____ phi______ frames
    -      108.0000   50.0000  -90.0000 48

 17 omega   34.00   94.00   1.0000    5.0000
omega____ theta____ kappa____ phi______ frames
    -      108.0000  -25.0000  -90.0000 60

 18 omega  102.00  136.00   1.0000    5.0000
omega____ theta____ kappa____ phi______ frames
    -      108.0000  111.0000  -30.0000 34

 19 omega  107.00  166.00   1.0000    5.0000
omega____ theta____ kappa____ phi______ frames
    -      108.0000   50.0000 -120.0000 59

 20 omega   57.00   91.00   1.0000    5.0000
omega____ theta____ kappa____ phi______ frames
    -      108.0000  -38.0000   60.0000 34

 21 omega   52.00   77.00   1.0000    5.0000
omega____ theta____ kappa____ phi______ frames
    -      108.0000  -38.0000  150.0000 25

 22 omega   42.00   67.00   1.0000    5.0000
omega____ theta____ kappa____ phi______ frames
    -      108.0000  -38.0000  -30.0000 25
;
_diffrn_measurement_device_type 'SuperNova, Dual, Cu at zero, Eos'
_diffrn_measurement_method '\w scans'
_diffrn_orient_matrix_UB_11 -0.0122129000
_diffrn_orient_matrix_UB_12 0.0382458000
_diffrn_orient_matrix_UB_13 0.0661283000
_diffrn_orient_matrix_UB_21 0.0925433000
_diffrn_orient_matrix_UB_22 0.0112831000
_diffrn_orient_matrix_UB_23 0.0038629000
_diffrn_orient_matrix_UB_31 -0.0167840000
_diffrn_orient_matrix_UB_32 0.0344882000
_diffrn_orient_matrix_UB_33 -0.0745994000
_diffrn_radiation_monochromator mirror
_diffrn_radiation_type CuK\a
_diffrn_radiation_wavelength 1.54184
_diffrn_reflns_av_R_equivalents 0.0358
_diffrn_reflns_av_unetI/netI 0.0486
_diffrn_reflns_Laue_measured_fraction_full 0.973
_diffrn_reflns_Laue_measured_fraction_max 0.962
_diffrn_reflns_limit_h_max 19
_diffrn_reflns_limit_h_min -17
_diffrn_reflns_limit_k_max 35
_diffrn_reflns_limit_k_min -31
_diffrn_reflns_limit_l_max 18
_diffrn_reflns_limit_l_min -18
_diffrn_reflns_number 30815
_diffrn_reflns_point_group_measured_fraction_full 0.973
_diffrn_reflns_point_group_measured_fraction_max 0.962
_diffrn_reflns_theta_full 67.684
_diffrn_reflns_theta_max 69.650
_diffrn_reflns_theta_min 4.070
_diffrn_source 'SuperNova (Cu) X-ray Source'
_exptl_absorpt_coefficient_mu 1.102
_exptl_absorpt_correction_T_max 1.00000
_exptl_absorpt_correction_T_min 0.93554
_exptl_absorpt_correction_type multi-scan
_exptl_absorpt_process_details
;
CrysAlisPro, Agilent Technologies,
Version 1.171.36.28 (release 01-02-2013 CrysAlis171 .NET)
(compiled Feb  1 2013,16:14:44)
Empirical absorption correction using spherical harmonics,
 implemented in SCALE3 ABSPACK scaling algorithm.
;
_exptl_crystal_colour colorless
_exptl_crystal_density_diffrn 1.154
_exptl_crystal_description block
_exptl_crystal_F_000 2784
_exptl_crystal_recrystallization_method 'Re-crystallisation from solvent'
_refine_diff_density_max 0.906
_refine_diff_density_min -0.624
_refine_diff_density_rms 0.060
_refine_ls_extinction_method none
_refine_ls_goodness_of_fit_ref 1.025
_refine_ls_hydrogen_treatment mixed
_refine_ls_matrix_type full
_refine_ls_number_parameters 907
_refine_ls_number_reflns 13341
_refine_ls_number_restraints 7
_refine_ls_restrained_S_all 1.026
_refine_ls_R_factor_all 0.0900
_refine_ls_R_factor_gt 0.0675
_refine_ls_shift/su_max 0.003
_refine_ls_shift/su_mean 0.000
_refine_ls_structure_factor_coef Fsqd
_refine_ls_weighting_details 'w=1/[\s^2^(Fo^2^)+(0.1256P)^2^+2.8822P] where P=(Fo^2^+2Fc^2^)/3'
_refine_ls_weighting_scheme calc
_refine_ls_wR_factor_gt 0.1870
_refine_ls_wR_factor_ref 0.2141
_reflns_Friedel_coverage 0.000
_reflns_number_gt 9893
_reflns_number_total 13341
_reflns_threshold_expression 'I > 2\s(I)'
_cod_data_source_file c6dt01417h2.cif
_cod_data_source_block liyguo0908_2
_cod_depositor_comments 'Adding full bibliography for 7039292--7039295.cif.'
_cod_database_code 7039293
_shelx_space_group_comment
;
The symmetry employed for this shelxl refinement is uniquely defined
by the following loop, which should always be used as a source of
symmetry information in preference to the above space-group names.
They are only intended as comments.
;
_reflns_odcompleteness_completeness 97.26
_reflns_odcompleteness_iscentric 1
_reflns_odcompleteness_theta 66.97
_olex2_refinement_description
;
1. Fixed Uiso
 At 1.2 times of:
  All C(H) groups, All C(H,H) groups, All O(H) groups
 At 1.5 times of:
  All C(H,H,H) groups
2. Restrained distances
 C65'-C68'
 1.6 with sigma of 0.02
3. Uiso/Uaniso restraints and constraints
Uanis(C72) \\sim Ueq: with sigma of 0.1 and sigma for terminal atoms of 0.2
4. Others
 Sof(C34')=Sof(H34D)=Sof(H34E)=Sof(H34F)=Sof(C35')=Sof(H35D)=Sof(H35E)=
 Sof(H35F)=Sof(C36')=Sof(H36D)=Sof(H36E)=Sof(H36F)=1-FVAR(1)
 Sof(C34)=Sof(H34A)=Sof(H34B)=Sof(H34C)=Sof(C35)=Sof(H35A)=Sof(H35B)=Sof(H35C)=
 Sof(C36)=Sof(H36A)=Sof(H36B)=Sof(H36C)=FVAR(1)
 Sof(C42')=Sof(H42D)=Sof(H42E)=Sof(H42F)=Sof(C43')=Sof(H43D)=Sof(H43E)=
 Sof(H43F)=Sof(C44')=Sof(H44D)=Sof(H44E)=Sof(H44F)=1-FVAR(2)
 Sof(C42)=Sof(H42A)=Sof(H42B)=Sof(H42C)=Sof(C43)=Sof(H43A)=Sof(H43B)=Sof(H43C)=
 Sof(C44)=Sof(H44A)=Sof(H44B)=Sof(H44C)=FVAR(2)
 Sof(O10')=Sof(C65')=Sof(H65C)=Sof(H65D)=Sof(C66')=Sof(H66C)=Sof(H66D)=
 Sof(C67')=Sof(H67C)=Sof(H67D)=Sof(C68')=Sof(H68C)=Sof(H68D)=1-FVAR(3)
 Sof(O10)=Sof(C65)=Sof(H65A)=Sof(H65B)=Sof(C66)=Sof(H66A)=Sof(H66B)=Sof(C67)=
 Sof(H67A)=Sof(H67B)=Sof(C68)=Sof(H68A)=Sof(H68B)=FVAR(3)
5.a Secondary CH2 refined with riding coordinates:
 C7(H7A,H7B), C14(H14A,H14B), C21(H21A,H21B), C28(H28A,H28B), C45(H45A,H45B),
 C46(H46A,H46B), C47(H47A,H47B), C48(H48A,H48B), C49(H49A,H49B), C50(H50A,H50B),
  C51(H51A,H51B), C52(H52A,H52B), C53(H53A,H53B), C54(H54A,H54B), C55(H55A,
 H55B), C56(H56A,H56B), C65(H65A,H65B), C66(H66A,H66B), C67(H67A,H67B),
 C68(H68A,H68B), C65'(H65C,H65D), C66'(H66C,H66D), C67'(H67C,H67D), C68'(H68C,
 H68D), C61(H61A,H61B), C62(H62A,H62B), C63(H63A,H63B), C64(H64A,H64B),
 C57(H57A,H57B), C58(H58A,H58B), C59(H59A,H59B), C60(H60A,H60B), C69(H69A,H69B),
  C70(H70A,H70B), C71(H71A,H71B), C72(H72A,H72B), C73(H73A,H73B), C74(H74A,
 H74B), C75(H75A,H75B), C76(H76A,H76B)
5.b Aromatic/amide H refined with riding coordinates:
 C3(H3), C5(H5), C9(H9), C11(H11), C16(H16), C18(H18), C23(H23), C25(H25)
5.c Fitted pentagon refined as free rotating group:
 O12(C61,C62,C63,C64), O11(C69,C70,C71,C72), O13(C73,C74,C75,C76)
5.d Idealised Me refined as rotating group:
 C30(H30A,H30B,H30C), C31(H31A,H31B,H31C), C32(H32A,H32B,H32C), C34(H34A,H34B,
 H34C), C35(H35A,H35B,H35C), C36(H36A,H36B,H36C), C34'(H34D,H34E,H34F),
 C35'(H35D,H35E,H35F), C36'(H36D,H36E,H36F), C38(H38A,H38B,H38C), C39(H39A,H39B,
 H39C), C40(H40A,H40B,H40C), C42(H42A,H42B,H42C), C43(H43A,H43B,H43C), C44(H44A,
 H44B,H44C), C42'(H42D,H42E,H42F), C43'(H43D,H43E,H43F), C44'(H44D,H44E,H44F)
;
_shelx_shelxl_version_number 2014/7
_olex2_submission_special_instructions 'No special instructions were received'
_solvent_exptl_crystal_recrystallization_method tetrahydrofuran

loop_
_space_group_symop_operation_xyz
'x, y, z'
'-x, y+1/2, -z+1/2'
'-x, -y, -z'
'x, -y-1/2, z-1/2'

loop_
_atom_site_label
_atom_site_type_symbol
_atom_site_fract_x
_atom_site_fract_y
_atom_site_fract_z
_atom_site_U_iso_or_equiv
_atom_site_adp_type
_atom_site_occupancy
_atom_site_site_symmetry_order
_atom_site_calc_flag
_atom_site_refinement_flags_posn
_atom_site_refinement_flags_adp
_atom_site_refinement_flags_occupancy
_atom_site_disorder_assembly
_atom_site_disorder_group
K1 K 0.13252(3) 0.25661(2) 0.71294(3) 0.02982(15) Uani 1 1 d . . . . .
O1 O 0.09469(12) 0.34496(6) 0.72677(11) 0.0333(4) Uani 1 1 d . . . . .
H1 H 0.1392(19) 0.3327(11) 0.791(2) 0.040 Uiso 1 1 d R . . . .
O2 O 0.19394(11) 0.31448(6) 0.83499(11) 0.0308(4) Uani 1 1 d . . . . .
O3 O 0.29976(11) 0.25953(6) 0.70515(12) 0.0330(4) Uani 1 1 d . . . . .
O4 O 0.23567(12) 0.18744(6) 0.79776(13) 0.0386(4) Uani 1 1 d . . . . .
O5 O 0.10375(13) 0.16055(6) 0.67595(12) 0.0389(4) Uani 1 1 d . . . . .
O6 O 0.05331(11) 0.22976(6) 0.55463(11) 0.0342(4) Uani 1 1 d . . . . .
O7 O 0.17864(11) 0.29845(6) 0.55857(10) 0.0289(4) Uani 1 1 d . . . . .
O8 O -0.00620(14) 0.23446(8) 0.80260(16) 0.0515(5) Uani 1 1 d . . . . .
C1 C 0.08964(14) 0.39034(8) 0.72166(16) 0.0283(5) Uani 1 1 d . . . . .
C2 C 0.09611(15) 0.41797(8) 0.79649(15) 0.0287(5) Uani 1 1 d . . . . .
C3 C 0.08588(16) 0.46528(9) 0.78827(16) 0.0323(5) Uani 1 1 d . . . . .
H3 H 0.0907 0.4833 0.8379 0.039 Uiso 1 1 calc R . . . .
C4 C 0.06865(18) 0.48640(9) 0.70787(17) 0.0363(6) Uani 1 1 d . . . . .
C5 C 0.06470(16) 0.45836(9) 0.63514(16) 0.0338(5) Uani 1 1 d . . . . .
H5 H 0.0537 0.4717 0.5809 0.041 Uiso 1 1 calc R . . . .
C6 C 0.07649(15) 0.41142(9) 0.63986(15) 0.0288(5) Uani 1 1 d . . . . .
C7 C 0.08137(15) 0.38247(9) 0.55911(15) 0.0301(5) Uani 1 1 d . . . . .
H7A H 0.0464 0.3956 0.5117 0.036 Uiso 1 1 calc R . . . .
H7B H 0.0617 0.3518 0.5696 0.036 Uiso 1 1 calc R . . . .
C8 C 0.17007(15) 0.38033(9) 0.53473(14) 0.0288(5) Uani 1 1 d . . . . .
C9 C 0.20767(16) 0.41982(9) 0.50762(16) 0.0317(5) Uani 1 1 d . . . . .
H9 H 0.1770 0.4467 0.5025 0.038 Uiso 1 1 calc R . . . .
C10 C 0.28905(17) 0.42092(9) 0.48781(16) 0.0340(5) Uani 1 1 d . . . . .
C11 C 0.33464(16) 0.38074(9) 0.50114(16) 0.0331(5) Uani 1 1 d . . . . .
H11 H 0.3901 0.3810 0.4913 0.040 Uiso 1 1 calc R . . . .
C12 C 0.29970(16) 0.34021(9) 0.52871(15) 0.0300(5) Uani 1 1 d . . . . .
C13 C 0.21572(15) 0.33996(8) 0.54104(14) 0.0273(5) Uani 1 1 d . . . . .
C14 C 0.35468(16) 0.29892(9) 0.54998(17) 0.0325(5) Uani 1 1 d . . . . .
H14A H 0.3942 0.2958 0.5069 0.039 Uiso 1 1 calc R . . . .
H14B H 0.3215 0.2713 0.5491 0.039 Uiso 1 1 calc R . . . .
C15 C 0.39993(15) 0.30521(8) 0.63944(17) 0.0308(5) Uani 1 1 d . . . . .
C16 C 0.47221(16) 0.33067(9) 0.64927(18) 0.0356(6) Uani 1 1 d . . . . .
H16 H 0.4956 0.3407 0.6000 0.043 Uiso 1 1 calc R . . . .
C17 C 0.51079(16) 0.34173(10) 0.7301(2) 0.0382(6) Uani 1 1 d . . . . .
C18 C 0.47231(16) 0.32827(9) 0.80256(18) 0.0358(6) Uani 1 1 d . . . . .
H18 H 0.4955 0.3367 0.8571 0.043 Uiso 1 1 calc R . . . .
C19 C 0.39949(15) 0.30234(9) 0.79623(17) 0.0314(5) Uani 1 1 d . . . . .
C20 C 0.36689(15) 0.28922(8) 0.71463(17) 0.0303(5) Uani 1 1 d . . . . .
C21 C 0.35886(16) 0.29160(9) 0.87950(16) 0.0332(5) Uani 1 1 d . . . . .
H21A H 0.3174 0.2681 0.8678 0.040 Uiso 1 1 calc R . . . .
H21B H 0.4000 0.2798 0.9227 0.040 Uiso 1 1 calc R . . . .
C22 C 0.31920(16) 0.33384(9) 0.91464(16) 0.0305(5) Uani 1 1 d . . . . .
C23 C 0.36378(16) 0.36372(10) 0.97071(17) 0.0368(6) Uani 1 1 d . . . . .
H23 H 0.4176 0.3563 0.9902 0.044 Uiso 1 1 calc R . . . .
C24 C 0.33010(18) 0.40466(10) 0.99864(17) 0.0382(6) Uani 1 1 d . . . . .
C25 C 0.24889(18) 0.41405(9) 0.96900(16) 0.0356(6) Uani 1 1 d . . . . .
H25 H 0.2251 0.4410 0.9868 0.043 Uiso 1 1 calc R . . . .
C26 C 0.20197(16) 0.38499(9) 0.91409(15) 0.0296(5) Uani 1 1 d . . . . .
C27 C 0.23688(15) 0.34410(8) 0.88646(15) 0.0277(5) Uani 1 1 d . . . . .
C28 C 0.11249(16) 0.39659(9) 0.88549(15) 0.0304(5) Uani 1 1 d . . . . .
H28A H 0.0804 0.3687 0.8868 0.037 Uiso 1 1 calc R . . . .
H28B H 0.0924 0.4174 0.9277 0.037 Uiso 1 1 calc R . . . .
C29 C 0.59394(18) 0.36659(12) 0.7393(2) 0.0477(7) Uani 1 1 d . . . . .
C30 C 0.6615(2) 0.33071(18) 0.7488(5) 0.116(2) Uani 1 1 d . . . . .
H30A H 0.7141 0.3456 0.7565 0.174 Uiso 1 1 calc GR . . . .
H30B H 0.6591 0.3121 0.6976 0.174 Uiso 1 1 calc GR . . . .
H30C H 0.6540 0.3118 0.7981 0.174 Uiso 1 1 calc GR . . . .
C31 C 0.6061(3) 0.39656(19) 0.6611(3) 0.0916(16) Uani 1 1 d . . . . .
H31A H 0.5604 0.4172 0.6515 0.137 Uiso 1 1 calc GR . . . .
H31B H 0.6094 0.3776 0.6109 0.137 Uiso 1 1 calc GR . . . .
H31C H 0.6561 0.4138 0.6715 0.137 Uiso 1 1 calc GR . . . .
C32 C 0.6007(3) 0.3980(2) 0.8177(3) 0.0952(18) Uani 1 1 d . . . . .
H32A H 0.6052 0.3799 0.8696 0.143 Uiso 1 1 calc GR . . . .
H32B H 0.5525 0.4169 0.8168 0.143 Uiso 1 1 calc GR . . . .
H32C H 0.6486 0.4170 0.8162 0.143 Uiso 1 1 calc GR . . . .
C33 C 0.3829(2) 0.43763(13) 1.0577(2) 0.0535(9) Uani 1 1 d . . . . .
C34 C 0.4689(6) 0.4419(3) 1.0189(6) 0.073(3) Uani 0.581(10) 1 d . . P A 1
H34A H 0.4892 0.4119 1.0070 0.109 Uiso 0.581(10) 1 calc GR . P A 1
H34B H 0.5072 0.4570 1.0599 0.109 Uiso 0.581(10) 1 calc GR . P A 1
H34C H 0.4628 0.4593 0.9663 0.109 Uiso 0.581(10) 1 calc GR . P A 1
C35 C 0.4072(6) 0.4113(3) 1.1465(4) 0.075(3) Uani 0.581(10) 1 d . . P A 1
H35A H 0.3584 0.4048 1.1748 0.112 Uiso 0.581(10) 1 calc GR . P A 1
H35B H 0.4434 0.4302 1.1834 0.112 Uiso 0.581(10) 1 calc GR . P A 1
H35C H 0.4346 0.3832 1.1347 0.112 Uiso 0.581(10) 1 calc GR . P A 1
C36 C 0.3484(6) 0.4803(3) 1.0717(8) 0.094(4) Uani 0.581(10) 1 d . . P A 1
H36A H 0.3387 0.4961 1.0176 0.140 Uiso 0.581(10) 1 calc GR . P A 1
H36B H 0.3854 0.4978 1.1102 0.140 Uiso 0.581(10) 1 calc GR . P A 1
H36C H 0.2972 0.4763 1.0972 0.140 Uiso 0.581(10) 1 calc GR . P A 1
C34' C 0.4677(7) 0.4287(5) 1.0694(11) 0.086(5) Uani 0.419(10) 1 d . . P A 2
H34D H 0.4773 0.4028 1.1070 0.129 Uiso 0.419(10) 1 calc GR . P A 2
H34E H 0.4957 0.4549 1.0948 0.129 Uiso 0.419(10) 1 calc GR . P A 2
H34F H 0.4881 0.4222 1.0144 0.129 Uiso 0.419(10) 1 calc GR . P A 2
C35' C 0.3406(8) 0.4464(4) 1.1429(5) 0.077(5) Uani 0.419(10) 1 d . . P A 2
H35D H 0.2875 0.4599 1.1291 0.116 Uiso 0.419(10) 1 calc GR . P A 2
H35E H 0.3741 0.4668 1.1796 0.116 Uiso 0.419(10) 1 calc GR . P A 2
H35F H 0.3344 0.4179 1.1725 0.116 Uiso 0.419(10) 1 calc GR . P A 2
C36' C 0.3717(9) 0.4889(3) 1.0130(8) 0.086(5) Uani 0.419(10) 1 d . . P A 2
H36D H 0.3873 0.4877 0.9546 0.129 Uiso 0.419(10) 1 calc GR . P A 2
H36E H 0.4062 0.5104 1.0458 0.129 Uiso 0.419(10) 1 calc GR . P A 2
H36F H 0.3153 0.4983 1.0125 0.129 Uiso 0.419(10) 1 calc GR . P A 2
C37 C 0.0537(2) 0.53802(10) 0.69796(19) 0.0486(8) Uani 1 1 d . . . . .
C38 C 0.0669(3) 0.56323(11) 0.7844(2) 0.0693(12) Uani 1 1 d . . . . .
H38A H 0.1221 0.5581 0.8092 0.104 Uiso 1 1 calc GR . . . .
H38B H 0.0286 0.5520 0.8231 0.104 Uiso 1 1 calc GR . . . .
H38C H 0.0583 0.5954 0.7751 0.104 Uiso 1 1 calc GR . . . .
C39 C -0.0357(3) 0.54538(13) 0.6600(2) 0.0661(11) Uani 1 1 d . . . . .
H39A H -0.0728 0.5339 0.6997 0.099 Uiso 1 1 calc GR . . . .
H39B H -0.0446 0.5294 0.6059 0.099 Uiso 1 1 calc GR . . . .
H39C H -0.0455 0.5775 0.6506 0.099 Uiso 1 1 calc GR . . . .
C40 C 0.1117(3) 0.55843(11) 0.6354(3) 0.0664(11) Uani 1 1 d . . . . .
H40A H 0.0984 0.5901 0.6255 0.100 Uiso 1 1 calc GR . . . .
H40B H 0.1055 0.5421 0.5815 0.100 Uiso 1 1 calc GR . . . .
H40C H 0.1675 0.5559 0.6601 0.100 Uiso 1 1 calc GR . . . .
C41 C 0.3260(2) 0.46482(10) 0.4515(2) 0.0444(7) Uani 1 1 d . . . . .
C42 C 0.3253(8) 0.5032(3) 0.5132(6) 0.064(3) Uani 0.584(18) 1 d . . P B 1
H42A H 0.2698 0.5091 0.5265 0.096 Uiso 0.584(18) 1 calc GR . P B 1
H42B H 0.3473 0.5301 0.4879 0.096 Uiso 0.584(18) 1 calc GR . P B 1
H42C H 0.3584 0.4955 0.5654 0.096 Uiso 0.584(18) 1 calc GR . P B 1
C43 C 0.2725(8) 0.4794(3) 0.3657(6) 0.068(3) Uani 0.584(18) 1 d . . P B 1
H43A H 0.2743 0.4555 0.3233 0.101 Uiso 0.584(18) 1 calc GR . P B 1
H43B H 0.2943 0.5071 0.3434 0.101 Uiso 0.584(18) 1 calc GR . P B 1
H43C H 0.2166 0.4843 0.3783 0.101 Uiso 0.584(18) 1 calc GR . P B 1
C44 C 0.4123(6) 0.4578(3) 0.4224(10) 0.081(4) Uani 0.584(18) 1 d . . P B 1
H44A H 0.4490 0.4488 0.4711 0.122 Uiso 0.584(18) 1 calc GR . P B 1
H44B H 0.4313 0.4859 0.3989 0.122 Uiso 0.584(18) 1 calc GR . P B 1
H44C H 0.4107 0.4344 0.3788 0.122 Uiso 0.584(18) 1 calc GR . P B 1
C42' C 0.2825(13) 0.5070(4) 0.4827(17) 0.094(7) Uani 0.416(18) 1 d . . P B 2
H42D H 0.2284 0.5090 0.4532 0.142 Uiso 0.416(18) 1 calc GR . P B 2
H42E H 0.3135 0.5338 0.4706 0.142 Uiso 0.416(18) 1 calc GR . P B 2
H42F H 0.2782 0.5047 0.5439 0.142 Uiso 0.416(18) 1 calc GR . P B 2
C43' C 0.3275(16) 0.4608(6) 0.3585(8) 0.095(7) Uani 0.416(18) 1 d . . P B 2
H43D H 0.3596 0.4346 0.3452 0.143 Uiso 0.416(18) 1 calc GR . P B 2
H43E H 0.3514 0.4879 0.3362 0.143 Uiso 0.416(18) 1 calc GR . P B 2
H43F H 0.2723 0.4573 0.3325 0.143 Uiso 0.416(18) 1 calc GR . P B 2
C44' C 0.4167(9) 0.4699(5) 0.4924(17) 0.101(8) Uani 0.416(18) 1 d . . P B 2
H44D H 0.4173 0.4694 0.5544 0.151 Uiso 0.416(18) 1 calc GR . P B 2
H44E H 0.4390 0.4984 0.4744 0.151 Uiso 0.416(18) 1 calc GR . P B 2
H44F H 0.4494 0.4451 0.4736 0.151 Uiso 0.416(18) 1 calc GR . P B 2
C45 C 0.32206(18) 0.21279(10) 0.6899(2) 0.0407(6) Uani 1 1 d . . . . .
H45A H 0.3777 0.2116 0.6723 0.049 Uiso 1 1 calc R . . . .
H45B H 0.2853 0.2001 0.6436 0.049 Uiso 1 1 calc R . . . .
C46 C 0.31680(19) 0.18504(10) 0.7708(2) 0.0427(6) Uani 1 1 d . . . . .
H46A H 0.3308 0.1534 0.7599 0.051 Uiso 1 1 calc R . . . .
H46B H 0.3558 0.1967 0.8163 0.051 Uiso 1 1 calc R . . . .
C47 C 0.1937(2) 0.14472(9) 0.79977(19) 0.0420(6) Uani 1 1 d . . . . .
H47A H 0.1476 0.1478 0.8349 0.050 Uiso 1 1 calc R . . . .
H47B H 0.2308 0.1220 0.8268 0.050 Uiso 1 1 calc R . . . .
C48 C 0.16262(19) 0.12832(9) 0.71097(19) 0.0403(6) Uani 1 1 d . . . . .
H48A H 0.2078 0.1260 0.6743 0.048 Uiso 1 1 calc R . . . .
H48B H 0.1374 0.0984 0.7146 0.048 Uiso 1 1 calc R . . . .
C49 C 0.0693(2) 0.14813(10) 0.59210(18) 0.0418(7) Uani 1 1 d . . . . .
H49A H 0.0385 0.1198 0.5948 0.050 Uiso 1 1 calc R . . . .
H49B H 0.1127 0.1436 0.5538 0.050 Uiso 1 1 calc R . . . .
C50 C 0.01288(19) 0.18648(10) 0.55853(19) 0.0425(7) Uani 1 1 d . . . . .
H50A H -0.0109 0.1785 0.5010 0.051 Uiso 1 1 calc R . . . .
H50B H -0.0318 0.1893 0.5957 0.051 Uiso 1 1 calc R . . . .
C51 C 0.11750(17) 0.22963(9) 0.49798(16) 0.0335(5) Uani 1 1 d . . . . .
H51A H 0.0987 0.2146 0.4441 0.040 Uiso 1 1 calc R . . . .
H51B H 0.1645 0.2128 0.5243 0.040 Uiso 1 1 calc R . . . .
C52 C 0.14218(17) 0.27789(9) 0.48021(16) 0.0328(5) Uani 1 1 d . . . . .
H52A H 0.1814 0.2781 0.4365 0.039 Uiso 1 1 calc R . . . .
H52B H 0.0942 0.2954 0.4584 0.039 Uiso 1 1 calc R . . . .
C53 C -0.0445(2) 0.19106(12) 0.8112(3) 0.0567(9) Uani 1 1 d . . . . .
H53A H -0.0357 0.1801 0.8703 0.068 Uiso 1 1 calc R . . . .
H53B H -0.0222 0.1688 0.7731 0.068 Uiso 1 1 calc R . . . .
C54 C -0.1334(3) 0.19855(17) 0.7868(3) 0.0773(12) Uani 1 1 d . . . . .
H54A H -0.1668 0.1781 0.8186 0.093 Uiso 1 1 calc R . . . .
H54B H -0.1465 0.1938 0.7252 0.093 Uiso 1 1 calc R . . . .
C55 C -0.1470(3) 0.24769(19) 0.8110(4) 0.0925(16) Uani 1 1 d . . . . .
H55A H -0.1765 0.2641 0.7636 0.111 Uiso 1 1 calc R . . . .
H55B H -0.1780 0.2496 0.8616 0.111 Uiso 1 1 calc R . . . .
C56 C -0.0622(3) 0.26673(15) 0.8300(4) 0.0773(12) Uani 1 1 d . . . . .
H56A H -0.0569 0.2954 0.7995 0.093 Uiso 1 1 calc R . . . .
H56B H -0.0514 0.2724 0.8916 0.093 Uiso 1 1 calc R . . . .
O10 O 0.4240(4) 0.4559(3) 0.6993(5) 0.079(3) Uani 0.514(11) 1 d . . P C 1
C65 C 0.4243(10) 0.4944(9) 0.7381(14) 0.077(5) Uani 0.514(11) 1 d . . P C 1
H65A H 0.4499 0.5165 0.7021 0.093 Uiso 0.514(11) 1 calc R . P C 1
H65B H 0.4599 0.4914 0.7912 0.093 Uiso 0.514(11) 1 calc R . P C 1
C66 C 0.3472(10) 0.5138(5) 0.7604(8) 0.077(3) Uani 0.514(11) 1 d . . P C 1
H66A H 0.3263 0.5367 0.7189 0.093 Uiso 0.514(11) 1 calc R . P C 1
H66B H 0.3517 0.5268 0.8182 0.093 Uiso 0.514(11) 1 calc R . P C 1
C67 C 0.2925(19) 0.4679(15) 0.755(2) 0.20(2) Uani 0.514(11) 1 d . . P C 1
H67A H 0.2702 0.4607 0.8091 0.242 Uiso 0.514(11) 1 calc R . P C 1
H67B H 0.2484 0.4693 0.7086 0.242 Uiso 0.514(11) 1 calc R . P C 1
C68 C 0.3643(8) 0.4327(5) 0.7328(9) 0.070(3) Uani 0.514(11) 1 d . . P C 1
H68A H 0.3858 0.4171 0.7851 0.084 Uiso 0.514(11) 1 calc R . P C 1
H68B H 0.3421 0.4098 0.6918 0.084 Uiso 0.514(11) 1 calc R . P C 1
O10' O 0.3020(13) 0.5057(7) 0.7768(17) 0.222(12) Uani 0.486(11) 1 d . . P C 2
C65' C 0.4339(14) 0.4858(10) 0.7613(17) 0.111(10) Uani 0.486(11) 1 d D . P C 2
H65C H 0.4755 0.4818 0.8094 0.133 Uiso 0.486(11) 1 calc R . P C 2
H65D H 0.4600 0.4905 0.7081 0.133 Uiso 0.486(11) 1 calc R . P C 2
C66' C 0.3845(13) 0.5160(8) 0.775(2) 0.178(14) Uani 0.486(11) 1 d . . P C 2
H66C H 0.3888 0.5392 0.7305 0.214 Uiso 0.486(11) 1 calc R . P C 2
H66D H 0.4028 0.5300 0.8297 0.214 Uiso 0.486(11) 1 calc R . P C 2
C67' C 0.2933(8) 0.4633(4) 0.7420(9) 0.051(3) Uani 0.486(11) 1 d . . P C 2
H67C H 0.2534 0.4456 0.7710 0.061 Uiso 0.486(11) 1 calc R . P C 2
H67D H 0.2752 0.4650 0.6808 0.061 Uiso 0.486(11) 1 calc R . P C 2
C68' C 0.368(2) 0.4443(8) 0.7538(17) 0.167(15) Uani 0.486(11) 1 d D . P C 2
H68C H 0.3780 0.4246 0.7053 0.201 Uiso 0.486(11) 1 calc R . P C 2
H68D H 0.3728 0.4260 0.8063 0.201 Uiso 0.486(11) 1 calc R . P C 2
O12 O 0.8654(4) 0.4459(3) 0.8188(3) 0.216(3) Uani 1 1 d . . . . .
C61 C 0.8741(4) 0.40440(19) 0.8664(5) 0.139(3) Uani 1 1 d G . . . .
H61A H 0.9189 0.3864 0.8467 0.167 Uiso 1 1 calc R . . . .
H61B H 0.8239 0.3865 0.8580 0.167 Uiso 1 1 calc R . . . .
C62 C 0.8907(5) 0.4156(3) 0.9553(4) 0.183(5) Uani 1 1 d G . . . .
H62A H 0.9434 0.4029 0.9774 0.220 Uiso 1 1 calc R . . . .
H62B H 0.8483 0.4030 0.9887 0.220 Uiso 1 1 calc R . . . .
C63 C 0.8922(5) 0.4641(3) 0.9627(4) 0.198(5) Uani 1 1 d G . . . .
H63A H 0.8506 0.4742 0.9995 0.237 Uiso 1 1 calc R . . . .
H63B H 0.9456 0.4741 0.9882 0.237 Uiso 1 1 calc R . . . .
C64 C 0.8766(4) 0.48278(18) 0.8783(6) 0.159(4) Uani 1 1 d G . . . .
H64A H 0.8275 0.5017 0.8755 0.190 Uiso 1 1 calc R . . . .
H64B H 0.9226 0.5016 0.8643 0.190 Uiso 1 1 calc R . . . .
O9 O 0.8796(3) 0.3456(2) 0.6371(4) 0.1407(18) Uani 1 1 d . . . . .
C57 C 0.8474(3) 0.3855(2) 0.5832(4) 0.0954(16) Uani 1 1 d . . . . .
H57A H 0.8191 0.4072 0.6177 0.115 Uiso 1 1 calc R . . . .
H57B H 0.8918 0.4012 0.5574 0.115 Uiso 1 1 calc R . . . .
C58 C 0.7906(4) 0.3647(3) 0.5168(4) 0.115(2) Uani 1 1 d . . . . .
H58A H 0.7363 0.3619 0.5375 0.138 Uiso 1 1 calc R . . . .
H58B H 0.7862 0.3835 0.4650 0.138 Uiso 1 1 calc R . . . .
C59 C 0.8198(5) 0.3240(3) 0.4994(5) 0.135(3) Uani 1 1 d . . . . .
H59A H 0.8475 0.3256 0.4466 0.162 Uiso 1 1 calc R . . . .
H59B H 0.7746 0.3025 0.4901 0.162 Uiso 1 1 calc R . . . .
C60 C 0.8738(5) 0.3085(3) 0.5652(6) 0.140(3) Uani 1 1 d . . . . .
H60A H 0.9275 0.3033 0.5444 0.168 Uiso 1 1 calc R . . . .
H60B H 0.8543 0.2799 0.5878 0.168 Uiso 1 1 calc R . . . .
O11 O 0.5272(5) 0.3374(5) 0.4112(6) 0.281(5) Uani 1 1 d . . . . .
C69 C 0.5625(7) 0.3723(3) 0.3623(7) 0.254(8) Uani 1 1 d G . . . .
H69A H 0.5200 0.3875 0.3252 0.305 Uiso 1 1 calc R . . . .
H69B H 0.5895 0.3948 0.4008 0.305 Uiso 1 1 calc R . . . .
C70 C 0.6207(7) 0.3514(4) 0.3114(7) 0.291(9) Uani 1 1 d G . . . .
H70A H 0.6055 0.3569 0.2504 0.349 Uiso 1 1 calc R . . . .
H70B H 0.6749 0.3643 0.3260 0.349 Uiso 1 1 calc R . . . .
C71 C 0.6212(8) 0.3037(4) 0.3288(8) 0.310(11) Uani 1 1 d G . . . .
H71A H 0.6063 0.2868 0.2760 0.372 Uiso 1 1 calc R . . . .
H71B H 0.6758 0.2941 0.3516 0.372 Uiso 1 1 calc R . . . .
C72 C 0.5635(8) 0.2950(3) 0.3905(9) 0.383(16) Uani 1 1 d G U . . .
H72A H 0.5909 0.2814 0.4421 0.459 Uiso 1 1 calc R . . . .
H72B H 0.5215 0.2740 0.3666 0.459 Uiso 1 1 calc R . . . .
O13 O 0.6089(10) 0.3427(6) 0.0597(9) 0.406(13) Uani 1 1 d . . . . .
C73 C 0.6903(14) 0.3603(5) 0.0633(10) 0.393(18) Uani 1 1 d G . . . .
H73A H 0.7029 0.3769 0.1169 0.472 Uiso 1 1 calc R . . . .
H73B H 0.6957 0.3811 0.0153 0.472 Uiso 1 1 calc R . . . .
C74 C 0.7451(6) 0.3228(8) 0.0584(10) 0.393(18) Uani 1 1 d G . . . .
H74A H 0.7834 0.3218 0.1097 0.471 Uiso 1 1 calc R . . . .
H74B H 0.7763 0.3259 0.0081 0.471 Uiso 1 1 calc R . . . .
C75 C 0.6975(11) 0.2820(5) 0.0518(10) 0.379(18) Uani 1 1 d G . . . .
H75A H 0.7064 0.2660 -0.0015 0.454 Uiso 1 1 calc R . . . .
H75B H 0.7136 0.2619 0.1001 0.454 Uiso 1 1 calc R . . . .
C76 C 0.6133(8) 0.2943(5) 0.0527(11) 0.405(18) Uani 1 1 d G . . . .
H76A H 0.5827 0.2841 -0.0002 0.486 Uiso 1 1 calc R . . . .
H76B H 0.5898 0.2800 0.1014 0.486 Uiso 1 1 calc R . . . .

loop_
_atom_site_aniso_label
_atom_site_aniso_U_11
_atom_site_aniso_U_22
_atom_site_aniso_U_33
_atom_site_aniso_U_23
_atom_site_aniso_U_13
_atom_site_aniso_U_12
K1 0.0356(3) 0.0254(3) 0.0290(3) -0.00219(19) 0.0056(2) -0.0040(2)
O1 0.0439(10) 0.0266(9) 0.0286(8) 0.0000(7) -0.0025(7) 0.0000(7)
O2 0.0356(9) 0.0257(8) 0.0306(8) -0.0019(7) -0.0008(7) -0.0011(7)
O3 0.0327(9) 0.0268(9) 0.0407(10) 0.0000(7) 0.0093(8) -0.0028(7)
O4 0.0468(11) 0.0280(9) 0.0421(10) 0.0031(8) 0.0095(8) -0.0024(8)
O5 0.0533(11) 0.0340(10) 0.0298(9) -0.0057(7) 0.0066(8) 0.0021(8)
O6 0.0373(9) 0.0347(9) 0.0317(9) -0.0027(7) 0.0090(7) -0.0069(8)
O7 0.0367(9) 0.0256(8) 0.0246(8) -0.0018(6) 0.0044(7) -0.0065(7)
O8 0.0502(12) 0.0434(12) 0.0632(14) -0.0038(10) 0.0179(11) -0.0081(10)
C1 0.0276(11) 0.0278(12) 0.0296(12) 0.0012(9) 0.0030(9) 0.0024(9)
C2 0.0311(12) 0.0292(12) 0.0265(11) 0.0021(9) 0.0070(9) 0.0031(10)
C3 0.0404(13) 0.0293(13) 0.0284(12) -0.0029(10) 0.0096(10) 0.0064(11)
C4 0.0458(15) 0.0299(13) 0.0346(13) 0.0035(10) 0.0106(11) 0.0111(11)
C5 0.0405(14) 0.0343(13) 0.0273(12) 0.0066(10) 0.0069(10) 0.0073(11)
C6 0.0279(11) 0.0322(13) 0.0267(11) -0.0002(10) 0.0049(9) 0.0040(10)
C7 0.0305(12) 0.0349(13) 0.0249(11) 0.0005(10) 0.0023(9) -0.0007(10)
C8 0.0360(13) 0.0304(12) 0.0203(10) -0.0028(9) 0.0039(9) -0.0030(10)
C9 0.0421(14) 0.0255(12) 0.0277(11) -0.0018(9) 0.0031(10) -0.0022(10)
C10 0.0436(14) 0.0300(13) 0.0290(12) -0.0026(10) 0.0074(10) -0.0076(11)
C11 0.0333(12) 0.0347(13) 0.0323(12) -0.0009(10) 0.0091(10) -0.0057(11)
C12 0.0381(13) 0.0288(12) 0.0237(11) -0.0021(9) 0.0070(10) -0.0016(10)
C13 0.0366(12) 0.0254(12) 0.0205(10) -0.0004(9) 0.0055(9) -0.0066(10)
C14 0.0346(12) 0.0315(13) 0.0329(13) -0.0020(10) 0.0123(10) 0.0005(10)
C15 0.0314(12) 0.0258(12) 0.0365(13) 0.0016(10) 0.0102(10) 0.0045(10)
C16 0.0314(12) 0.0351(13) 0.0423(14) 0.0036(11) 0.0142(11) 0.0000(11)
C17 0.0287(12) 0.0368(14) 0.0502(16) 0.0070(12) 0.0089(11) -0.0005(11)
C18 0.0304(12) 0.0367(14) 0.0405(14) 0.0032(11) 0.0039(11) -0.0002(11)
C19 0.0275(11) 0.0302(12) 0.0372(13) 0.0062(10) 0.0065(10) 0.0046(10)
C20 0.0277(11) 0.0244(12) 0.0400(13) 0.0048(10) 0.0096(10) 0.0022(9)
C21 0.0333(12) 0.0327(13) 0.0335(13) 0.0081(10) 0.0030(10) 0.0011(10)
C22 0.0351(12) 0.0297(12) 0.0268(11) 0.0059(9) 0.0042(10) -0.0052(10)
C23 0.0337(13) 0.0449(15) 0.0316(12) 0.0054(11) 0.0003(10) -0.0091(11)
C24 0.0471(15) 0.0390(14) 0.0285(12) -0.0001(11) 0.0023(11) -0.0142(12)
C25 0.0533(16) 0.0263(12) 0.0275(12) -0.0009(10) 0.0057(11) -0.0065(11)
C26 0.0372(13) 0.0298(12) 0.0222(11) 0.0026(9) 0.0042(9) -0.0026(10)
C27 0.0363(12) 0.0249(11) 0.0222(10) 0.0030(9) 0.0046(9) -0.0050(10)
C28 0.0384(13) 0.0294(12) 0.0243(11) 0.0014(9) 0.0073(10) 0.0025(10)
C29 0.0340(14) 0.0521(18) 0.0578(18) 0.0012(15) 0.0083(13) -0.0117(13)
C30 0.0300(18) 0.078(3) 0.240(8) 0.013(4) 0.008(3) -0.0039(19)
C31 0.080(3) 0.110(4) 0.084(3) 0.027(3) -0.001(2) -0.063(3)
C32 0.066(3) 0.125(4) 0.098(3) -0.045(3) 0.024(2) -0.056(3)
C33 0.064(2) 0.060(2) 0.0366(15) -0.0053(14) 0.0033(14) -0.0308(17)
C34 0.082(5) 0.074(5) 0.061(5) -0.007(4) 0.003(4) -0.047(4)
C35 0.107(7) 0.077(5) 0.036(3) 0.004(3) -0.016(3) -0.048(5)
C36 0.105(7) 0.052(4) 0.115(9) -0.041(6) -0.043(6) -0.010(4)
C34' 0.056(6) 0.093(10) 0.103(11) -0.045(9) -0.023(7) -0.009(6)
C35' 0.110(9) 0.089(9) 0.034(4) -0.020(4) 0.015(5) -0.068(8)
C36' 0.147(12) 0.053(6) 0.053(6) 0.006(5) -0.021(6) -0.061(7)
C37 0.076(2) 0.0330(15) 0.0381(15) 0.0055(12) 0.0136(15) 0.0178(15)
C38 0.132(4) 0.0284(15) 0.0479(19) 0.0002(13) 0.011(2) 0.0190(19)
C39 0.089(3) 0.052(2) 0.058(2) 0.0114(17) 0.0123(19) 0.040(2)
C40 0.106(3) 0.0298(16) 0.068(2) 0.0099(15) 0.033(2) 0.0084(18)
C41 0.0536(17) 0.0326(14) 0.0480(17) 0.0029(12) 0.0110(14) -0.0127(13)
C42 0.099(8) 0.040(4) 0.056(4) -0.008(3) 0.017(4) -0.028(5)
C43 0.099(7) 0.053(5) 0.049(4) 0.019(3) -0.005(4) -0.039(4)
C44 0.072(5) 0.053(4) 0.126(10) 0.034(5) 0.045(7) -0.012(4)
C42' 0.107(12) 0.029(5) 0.160(19) 0.020(8) 0.084(12) -0.004(7)
C43' 0.16(2) 0.079(9) 0.053(6) 0.007(6) 0.040(9) -0.062(11)
C44' 0.072(8) 0.066(8) 0.157(18) 0.045(10) -0.035(9) -0.050(6)
C45 0.0430(15) 0.0313(14) 0.0498(16) -0.0042(12) 0.0147(13) -0.0015(11)
C46 0.0445(15) 0.0300(13) 0.0535(17) -0.0003(12) 0.0030(13) 0.0022(12)
C47 0.0589(17) 0.0259(13) 0.0412(15) 0.0077(11) 0.0043(13) -0.0055(12)
C48 0.0530(16) 0.0253(12) 0.0438(15) 0.0007(11) 0.0106(13) 0.0008(12)
C49 0.0611(18) 0.0342(14) 0.0310(13) -0.0042(11) 0.0081(12) -0.0147(13)
C50 0.0465(15) 0.0444(16) 0.0367(14) 0.0038(12) 0.0043(12) -0.0212(13)
C51 0.0399(13) 0.0307(13) 0.0310(12) -0.0051(10) 0.0098(11) -0.0071(11)
C52 0.0412(13) 0.0329(13) 0.0246(11) -0.0034(10) 0.0048(10) -0.0068(11)
C53 0.0561(19) 0.0455(18) 0.071(2) -0.0023(16) 0.0219(17) -0.0094(15)
C54 0.059(2) 0.079(3) 0.092(3) 0.008(2) 0.000(2) -0.016(2)
C55 0.058(2) 0.097(4) 0.123(4) 0.023(3) 0.013(3) 0.016(2)
C56 0.065(2) 0.061(2) 0.105(3) -0.020(2) 0.000(2) 0.011(2)
O10 0.056(3) 0.094(5) 0.089(5) -0.006(4) 0.015(3) 0.002(3)
C65 0.041(8) 0.106(12) 0.084(10) 0.001(8) 0.000(7) -0.024(9)
C66 0.071(9) 0.081(8) 0.077(6) -0.021(5) -0.005(6) 0.011(8)
C67 0.11(2) 0.36(5) 0.14(2) 0.13(3) 0.012(16) -0.07(3)
C68 0.089(7) 0.058(6) 0.062(7) -0.002(5) 0.003(5) 0.037(5)
O10' 0.119(13) 0.177(16) 0.37(3) -0.123(16) -0.007(14) -0.021(12)
C65' 0.060(8) 0.15(2) 0.112(16) -0.063(14) -0.041(9) 0.029(9)
C66' 0.078(13) 0.093(11) 0.35(4) -0.044(16) -0.069(17) -0.015(10)
C67' 0.038(5) 0.058(5) 0.059(6) -0.005(5) 0.014(4) 0.004(4)
C68' 0.32(4) 0.107(18) 0.081(13) -0.007(11) 0.057(19) 0.02(2)
O12 0.210(8) 0.197(8) 0.237(9) 0.009(7) 0.000(7) -0.005(6)
C61 0.098(5) 0.139(7) 0.176(8) 0.001(6) -0.014(5) -0.031(5)
C62 0.246(12) 0.211(11) 0.084(5) 0.043(6) -0.031(6) -0.044(9)
C63 0.211(11) 0.229(12) 0.144(9) -0.073(9) -0.036(8) 0.051(10)
C64 0.157(8) 0.148(7) 0.182(9) -0.028(7) 0.080(7) 0.016(6)
O9 0.105(3) 0.182(5) 0.136(4) 0.018(4) 0.019(3) -0.011(3)
C57 0.075(3) 0.113(4) 0.097(4) 0.025(3) 0.003(3) -0.008(3)
C58 0.079(3) 0.182(7) 0.084(4) 0.024(4) 0.013(3) -0.018(4)
C59 0.127(6) 0.172(7) 0.101(5) -0.067(5) -0.030(4) 0.039(5)
C60 0.104(5) 0.107(5) 0.213(9) -0.059(6) 0.041(6) -0.010(4)
O11 0.236(10) 0.331(14) 0.291(11) 0.057(11) 0.109(9) 0.010(10)
C69 0.262(15) 0.224(14) 0.300(17) 0.070(13) 0.163(14) 0.071(12)
C70 0.43(2) 0.212(14) 0.257(15) 0.070(12) 0.211(16) 0.108(15)
C71 0.38(2) 0.162(12) 0.42(3) 0.044(14) 0.22(2) 0.063(14)
C72 0.204(15) 0.181(14) 0.79(5) -0.04(2) 0.20(2) -0.040(12)
O13 0.44(3) 0.45(2) 0.334(17) 0.096(17) 0.115(17) 0.26(2)
C73 0.44(4) 0.43(4) 0.32(3) 0.00(2) 0.12(3) 0.23(3)
C74 0.46(4) 0.44(4) 0.27(3) 0.02(3) -0.05(2) 0.20(3)
C75 0.29(2) 0.35(3) 0.46(4) -0.12(2) -0.14(2) 0.22(2)
C76 0.50(4) 0.34(3) 0.34(2) -0.07(2) -0.18(2) 0.29(3)

loop_
_atom_type_symbol
_atom_type_description
_atom_type_scat_dispersion_real
_atom_type_scat_dispersion_imag
_atom_type_scat_source
C C 0.0181 0.0091 'International Tables Vol C Tables 4.2.6.8 and 6.1.1.4'
H H 0.0000 0.0000 'International Tables Vol C Tables 4.2.6.8 and 6.1.1.4'
K K 0.3868 1.0657 'International Tables Vol C Tables 4.2.6.8 and 6.1.1.4'
O O 0.0492 0.0322 'International Tables Vol C Tables 4.2.6.8 and 6.1.1.4'

loop_
_geom_angle_atom_site_label_1
_geom_angle_atom_site_label_2
_geom_angle_atom_site_label_3
_geom_angle
O1 K1 H1 27.4(7)
O1 K1 O2 53.49(5)
O1 K1 O3 102.19(6)
O1 K1 O4 140.71(6)
O1 K1 O5 156.88(6)
O1 K1 O6 104.49(6)
O1 K1 O7 74.40(5)
O1 K1 O8 88.97(6)
O2 K1 H1 26.5(7)
O2 K1 O3 72.35(6)
O2 K1 O4 87.22(6)
O2 K1 O5 143.09(6)
O2 K1 O6 157.03(6)
O2 K1 O7 102.36(5)
O2 K1 O8 93.68(6)
O3 K1 H1 89.5(7)
O3 K1 O4 59.77(5)
O3 K1 O5 99.58(6)
O3 K1 O6 110.99(6)
O3 K1 O7 67.33(5)
O3 K1 O8 150.31(7)
O4 K1 H1 113.5(7)
O4 K1 O5 59.18(6)
O5 K1 H1 161.2(7)
O6 K1 H1 131.9(7)
O6 K1 O4 114.46(6)
O6 K1 O5 59.84(6)
O6 K1 O7 61.06(5)
O6 K1 O8 92.19(6)
O7 K1 H1 91.3(7)
O7 K1 O4 120.04(5)
O7 K1 O5 107.45(5)
O8 K1 H1 88.2(7)
O8 K1 O4 94.33(6)
O8 K1 O5 75.68(6)
O8 K1 O7 142.31(7)
K1 O1 H1 70.2(15)
C1 O1 K1 166.77(16)
C1 O1 H1 111.4(15)
K1 O2 H1 70.4(15)
C27 O2 K1 168.86(15)
C27 O2 H1 112.2(15)
C20 O3 K1 142.14(14)
C20 O3 C45 113.64(19)
C45 O3 K1 104.13(15)
C46 O4 K1 115.01(15)
C47 O4 K1 111.26(17)
C47 O4 C46 115.1(2)
C48 O5 K1 118.33(16)
C48 O5 C49 112.5(2)
C49 O5 K1 118.32(16)
C50 O6 K1 113.11(15)
C51 O6 K1 103.55(14)
C51 O6 C50 112.9(2)
C13 O7 K1 133.53(13)
C13 O7 C52 110.75(17)
C52 O7 K1 114.29(13)
C53 O8 K1 128.64(19)
C56 O8 K1 124.3(2)
C56 O8 C53 105.6(3)
O1 C1 C2 121.5(2)
O1 C1 C6 119.5(2)
C6 C1 C2 119.0(2)
C1 C2 C28 120.5(2)
C3 C2 C1 119.4(2)
C3 C2 C28 120.1(2)
C2 C3 H3 118.9
C4 C3 C2 122.1(2)
C4 C3 H3 118.9
C3 C4 C37 122.8(2)
C5 C4 C3 117.0(2)
C5 C4 C37 120.1(2)
C4 C5 H5 118.5
C6 C5 C4 122.9(2)
C6 C5 H5 118.5
C1 C6 C7 118.9(2)
C5 C6 C1 119.3(2)
C5 C6 C7 121.6(2)
C6 C7 H7A 109.6
C6 C7 H7B 109.6
C6 C7 C8 110.1(2)
H7A C7 H7B 108.1
C8 C7 H7A 109.6
C8 C7 H7B 109.6
C9 C8 C7 119.5(2)
C9 C8 C13 118.5(2)
C13 C8 C7 121.9(2)
C8 C9 H9 118.6
C8 C9 C10 122.8(2)
C10 C9 H9 118.6
C9 C10 C11 117.1(2)
C9 C10 C41 120.7(3)
C11 C10 C41 122.3(2)
C10 C11 H11 118.9
C10 C11 C12 122.2(2)
C12 C11 H11 118.9
C11 C12 C13 118.4(2)
C11 C12 C14 119.3(2)
C13 C12 C14 122.1(2)
O7 C13 C8 120.8(2)
O7 C13 C12 118.5(2)
C8 C13 C12 120.6(2)
C12 C14 H14A 109.8
C12 C14 H14B 109.8
C12 C14 C15 109.4(2)
H14A C14 H14B 108.2
C15 C14 H14A 109.8
C15 C14 H14B 109.8
C16 C15 C14 120.2(2)
C16 C15 C20 117.9(3)
C20 C15 C14 121.6(2)
C15 C16 H16 118.8
C17 C16 C15 122.5(2)
C17 C16 H16 118.8
C16 C17 C29 121.5(3)
C18 C17 C16 117.5(2)
C18 C17 C29 121.0(3)
C17 C18 H18 118.9
C17 C18 C19 122.2(3)
C19 C18 H18 118.9
C18 C19 C21 118.3(2)
C20 C19 C18 118.0(2)
C20 C19 C21 123.6(2)
O3 C20 C15 118.2(2)
C19 C20 O3 120.4(2)
C19 C20 C15 121.4(2)
C19 C21 H21A 109.4
C19 C21 H21B 109.4
H21A C21 H21B 108.0
C22 C21 C19 111.3(2)
C22 C21 H21A 109.4
C22 C21 H21B 109.4
C23 C22 C21 121.3(2)
C23 C22 C27 119.6(2)
C27 C22 C21 119.1(2)
C22 C23 H23 119.0
C22 C23 C24 122.1(3)
C24 C23 H23 119.0
C23 C24 C33 120.3(3)
C25 C24 C23 117.0(2)
C25 C24 C33 122.7(3)
C24 C25 H25 118.6
C26 C25 C24 122.8(3)
C26 C25 H25 118.6
C25 C26 C27 119.4(2)
C25 C26 C28 120.4(2)
C27 C26 C28 120.1(2)
O2 C27 C22 119.0(2)
O2 C27 C26 121.9(2)
C26 C27 C22 119.1(2)
C2 C28 C26 116.5(2)
C2 C28 H28A 108.2
C2 C28 H28B 108.2
C26 C28 H28A 108.2
C26 C28 H28B 108.2
H28A C28 H28B 107.3
C30 C29 C17 108.1(3)
C30 C29 C31 109.4(4)
C31 C29 C17 111.9(3)
C32 C29 C17 111.3(3)
C32 C29 C30 109.7(4)
C32 C29 C31 106.5(4)
C29 C30 H30A 109.5
C29 C30 H30B 109.5
C29 C30 H30C 109.5
H30A C30 H30B 109.5
H30A C30 H30C 109.5
H30B C30 H30C 109.5
C29 C31 H31A 109.5
C29 C31 H31B 109.5
C29 C31 H31C 109.5
H31A C31 H31B 109.5
H31A C31 H31C 109.5
H31B C31 H31C 109.5
C29 C32 H32A 109.5
C29 C32 H32B 109.5
C29 C32 H32C 109.5
H32A C32 H32B 109.5
H32A C32 H32C 109.5
H32B C32 H32C 109.5
C24 C33 C34 107.0(4)
C24 C33 C35 107.3(3)
C24 C33 C35' 110.0(4)
C24 C33 C36' 106.4(4)
C34 C33 C35 101.6(5)
C36 C33 C24 116.1(4)
C36 C33 C34 112.0(7)
C36 C33 C35 111.7(6)
C34' C33 C24 117.0(6)
C34' C33 C35' 114.9(8)
C34' C33 C36' 107.2(9)
C35' C33 C36' 99.5(7)
C33 C34 H34A 109.5
C33 C34 H34B 109.5
C33 C34 H34C 109.5
H34A C34 H34B 109.5
H34A C34 H34C 109.5
H34B C34 H34C 109.5
C33 C35 H35A 109.5
C33 C35 H35B 109.5
C33 C35 H35C 109.5
H35A C35 H35B 109.5
H35A C35 H35C 109.5
H35B C35 H35C 109.5
C33 C36 H36A 109.5
C33 C36 H36B 109.5
C33 C36 H36C 109.5
H36A C36 H36B 109.5
H36A C36 H36C 109.5
H36B C36 H36C 109.5
C33 C34' H34D 109.5
C33 C34' H34E 109.5
C33 C34' H34F 109.5
H34D C34' H34E 109.5
H34D C34' H34F 109.5
H34E C34' H34F 109.5
C33 C35' H35D 109.5
C33 C35' H35E 109.5
C33 C35' H35F 109.5
H35D C35' H35E 109.5
H35D C35' H35F 109.5
H35E C35' H35F 109.5
C33 C36' H36D 109.5
C33 C36' H36E 109.5
C33 C36' H36F 109.5
H36D C36' H36E 109.5
H36D C36' H36F 109.5
H36E C36' H36F 109.5
C4 C37 C39 108.2(3)
C38 C37 C4 112.1(2)
C38 C37 C39 109.0(3)
C38 C37 C40 108.6(3)
C40 C37 C4 110.2(2)
C40 C37 C39 108.6(3)
C37 C38 H38A 109.5
C37 C38 H38B 109.5
C37 C38 H38C 109.5
H38A C38 H38B 109.5
H38A C38 H38C 109.5
H38B C38 H38C 109.5
C37 C39 H39A 109.5
C37 C39 H39B 109.5
C37 C39 H39C 109.5
H39A C39 H39B 109.5
H39A C39 H39C 109.5
H39B C39 H39C 109.5
C37 C40 H40A 109.5
C37 C40 H40B 109.5
C37 C40 H40C 109.5
H40A C40 H40B 109.5
H40A C40 H40C 109.5
H40B C40 H40C 109.5
C10 C41 C43 108.9(3)
C10 C41 C44' 108.4(5)
C42 C41 C10 111.8(4)
C42 C41 C43 107.9(5)
C42 C41 C44 110.6(6)
C44 C41 C10 113.2(4)
C44 C41 C43 104.0(6)
C42' C41 C10 110.5(5)
C42' C41 C44' 104.1(10)
C43' C41 C10 109.6(5)
C43' C41 C42' 115.4(10)
C43' C41 C44' 108.4(10)
C41 C42 H42A 109.5
C41 C42 H42B 109.5
C41 C42 H42C 109.5
H42A C42 H42B 109.5
H42A C42 H42C 109.5
H42B C42 H42C 109.5
C41 C43 H43A 109.5
C41 C43 H43B 109.5
C41 C43 H43C 109.5
H43A C43 H43B 109.5
H43A C43 H43C 109.5
H43B C43 H43C 109.5
C41 C44 H44A 109.5
C41 C44 H44B 109.5
C41 C44 H44C 109.5
H44A C44 H44B 109.5
H44A C44 H44C 109.5
H44B C44 H44C 109.5
C41 C42' H42D 109.5
C41 C42' H42E 109.5
C41 C42' H42F 109.5
H42D C42' H42E 109.5
H42D C42' H42F 109.5
H42E C42' H42F 109.5
C41 C43' H43D 109.5
C41 C43' H43E 109.5
C41 C43' H43F 109.5
H43D C43' H43E 109.5
H43D C43' H43F 109.5
H43E C43' H43F 109.5
C41 C44' H44D 109.5
C41 C44' H44E 109.5
C41 C44' H44F 109.5
H44D C44' H44E 109.5
H44D C44' H44F 109.5
H44E C44' H44F 109.5
O3 C45 H45A 109.6
O3 C45 H45B 109.6
O3 C45 C46 110.1(2)
H45A C45 H45B 108.2
C46 C45 H45A 109.6
C46 C45 H45B 109.6
O4 C46 C45 109.8(2)
O4 C46 H46A 109.7
O4 C46 H46B 109.7
C45 C46 H46A 109.7
C45 C46 H46B 109.7
H46A C46 H46B 108.2
O4 C47 H47A 109.1
O4 C47 H47B 109.1
O4 C47 C48 112.6(2)
H47A C47 H47B 107.8
C48 C47 H47A 109.1
C48 C47 H47B 109.1
O5 C48 C47 107.7(2)
O5 C48 H48A 110.2
O5 C48 H48B 110.2
C47 C48 H48A 110.2
C47 C48 H48B 110.2
H48A C48 H48B 108.5
O5 C49 H49A 110.1
O5 C49 H49B 110.1
O5 C49 C50 107.9(2)
H49A C49 H49B 108.4
C50 C49 H49A 110.1
C50 C49 H49B 110.1
O6 C50 C49 113.6(2)
O6 C50 H50A 108.8
O6 C50 H50B 108.8
C49 C50 H50A 108.8
C49 C50 H50B 108.8
H50A C50 H50B 107.7
O6 C51 H51A 109.8
O6 C51 H51B 109.8
O6 C51 C52 109.5(2)
H51A C51 H51B 108.2
C52 C51 H51A 109.8
C52 C51 H51B 109.8
O7 C52 C51 109.6(2)
O7 C52 H52A 109.7
O7 C52 H52B 109.7
C51 C52 H52A 109.7
C51 C52 H52B 109.7
H52A C52 H52B 108.2
O8 C53 H53A 110.6
O8 C53 H53B 110.6
O8 C53 C54 105.7(3)
H53A C53 H53B 108.7
C54 C53 H53A 110.6
C54 C53 H53B 110.6
C53 C54 H54A 111.0
C53 C54 H54B 111.0
C53 C54 C55 103.8(4)
H54A C54 H54B 109.0
C55 C54 H54A 111.0
C55 C54 H54B 111.0
C54 C55 H55A 110.8
C54 C55 H55B 110.8
H55A C55 H55B 108.9
C56 C55 C54 104.5(4)
C56 C55 H55A 110.8
C56 C55 H55B 110.8
O8 C56 C55 107.7(4)
O8 C56 H56A 110.2
O8 C56 H56B 110.2
C55 C56 H56A 110.2
C55 C56 H56B 110.2
H56A C56 H56B 108.5
C65 O10 C68 103.8(10)
O10 C65 H65A 107.5
O10 C65 H65B 107.5
O10 C65 C66 119.4(12)
H65A C65 H65B 107.0
C66 C65 H65A 107.5
C66 C65 H65B 107.5
C65 C66 H66A 112.1
C65 C66 H66B 112.1
C65 C66 C67 98.4(18)
H66A C66 H66B 109.7
C67 C66 H66A 112.1
C67 C66 H66B 112.1
C66 C67 H67A 112.2
C66 C67 H67B 112.2
H67A C67 H67B 109.8
C68 C67 C66 97.8(16)
C68 C67 H67A 112.2
C68 C67 H67B 112.2
O10 C68 C67 109.0(14)
O10 C68 H68A 109.9
O10 C68 H68B 109.9
C67 C68 H68A 109.9
C67 C68 H68B 109.9
H68A C68 H68B 108.3
C67' O10' C66' 105.0(19)
H65C C65' H65D 110.0
C66' C65' H65C 112.5
C66' C65' H65D 112.5
C66' C65' C68' 96(2)
C68' C65' H65C 112.5
C68' C65' H65D 112.5
O10' C66' H66C 107.3
O10' C66' H66D 107.3
C65' C66' O10' 120(2)
C65' C66' H66C 107.3
C65' C66' H66D 107.3
H66C C66' H66D 106.9
O10' C67' H67C 110.7
O10' C67' H67D 110.7
H67C C67' H67D 108.8
C68' C67' O10' 105.1(15)
C68' C67' H67C 110.7
C68' C67' H67D 110.7
C65' C68' H68C 110.3
C65' C68' H68D 110.3
C67' C68' C65' 106.9(19)
C67' C68' H68C 110.3
C67' C68' H68D 110.3
H68C C68' H68D 108.6
C61 O12 C64 108.0
O12 C61 H61A 110.1
O12 C61 H61B 110.1
O12 C61 C62 108.0
H61A C61 H61B 108.4
C62 C61 H61A 110.1
C62 C61 H61B 110.1
C61 C62 H62A 110.1
C61 C62 H62B 110.1
C61 C62 C63 108.0
H62A C62 H62B 108.4
C63 C62 H62A 110.1
C63 C62 H62B 110.1
C62 C63 H63A 110.1
C62 C63 H63B 110.1
H63A C63 H63B 108.4
C64 C63 C62 108.0
C64 C63 H63A 110.1
C64 C63 H63B 110.1
O12 C64 C63 108.0
O12 C64 H64A 110.1
O12 C64 H64B 110.1
C63 C64 H64A 110.1
C63 C64 H64B 110.1
H64A C64 H64B 108.4
C57 O9 C60 98.3(6)
O9 C57 H57A 111.0
O9 C57 H57B 111.0
H57A C57 H57B 109.0
C58 C57 O9 104.0(5)
C58 C57 H57A 111.0
C58 C57 H57B 111.0
C57 C58 H58A 110.2
C57 C58 H58B 110.2
H58A C58 H58B 108.5
C59 C58 C57 107.5(6)
C59 C58 H58A 110.2
C59 C58 H58B 110.2
C58 C59 H59A 109.3
C58 C59 H59B 109.3
C58 C59 C60 111.6(6)
H59A C59 H59B 108.0
C60 C59 H59A 109.3
C60 C59 H59B 109.3
O9 C60 H60A 110.2
O9 C60 H60B 110.2
C59 C60 O9 107.5(6)
C59 C60 H60A 110.2
C59 C60 H60B 110.2
H60A C60 H60B 108.5
C72 O11 C69 108.0
O11 C69 H69A 110.1
O11 C69 H69B 110.1
H69A C69 H69B 108.4
C70 C69 O11 108.0
C70 C69 H69A 110.1
C70 C69 H69B 110.1
C69 C70 H70A 110.1
C69 C70 H70B 110.1
H70A C70 H70B 108.4
C71 C70 C69 108.0
C71 C70 H70A 110.1
C71 C70 H70B 110.1
C70 C71 H71A 110.1
C70 C71 H71B 110.1
H71A C71 H71B 108.4
C72 C71 C70 108.0
C72 C71 H71A 110.1
C72 C71 H71B 110.1
O11 C72 H72A 110.1
O11 C72 H72B 110.1
C71 C72 O11 108.0
C71 C72 H72A 110.1
C71 C72 H72B 110.1
H72A C72 H72B 108.4
C76 O13 C73 108.0
O13 C73 H73A 110.1
O13 C73 H73B 110.1
O13 C73 C74 108.0
H73A C73 H73B 108.4
C74 C73 H73A 110.1
C74 C73 H73B 110.1
C73 C74 H74A 110.1
C73 C74 H74B 110.1
C73 C74 C75 108.0
H74A C74 H74B 108.4
C75 C74 H74A 110.1
C75 C74 H74B 110.1
C74 C75 H75A 110.1
C74 C75 H75B 110.1
H75A C75 H75B 108.4
C76 C75 C74 108.0
C76 C75 H75A 110.1
C76 C75 H75B 110.1
O13 C76 C75 108.0
O13 C76 H76A 110.1
O13 C76 H76B 110.1
C75 C76 H76A 110.1
C75 C76 H76B 110.1
H76A C76 H76B 108.4

loop_
_geom_bond_atom_site_label_1
_geom_bond_atom_site_label_2
_geom_bond_distance
K1 O1 2.6666(18)
K1 H1 2.53(3)
K1 O2 2.6680(18)
K1 O3 2.7406(18)
K1 O4 2.875(2)
K1 O5 2.895(2)
K1 O6 2.7867(19)
K1 O7 2.8443(17)
K1 O8 2.828(2)
O1 H1 1.24(3)
O1 C1 1.330(3)
O2 H1 1.20(3)
O2 C27 1.334(3)
O3 C20 1.394(3)
O3 C45 1.438(3)
O4 C46 1.422(4)
O4 C47 1.425(3)
O5 C48 1.419(4)
O5 C49 1.418(3)
O6 C50 1.430(3)
O6 C51 1.422(3)
O7 C13 1.392(3)
O7 C52 1.438(3)
O8 C53 1.424(4)
O8 C56 1.403(5)
C1 C2 1.410(3)
C1 C6 1.410(3)
C2 C3 1.397(4)
C2 C28 1.517(3)
C3 H3 0.9300
C3 C4 1.398(4)
C4 C5 1.391(4)
C4 C37 1.533(4)
C5 H5 0.9300
C5 C6 1.386(4)
C6 C7 1.518(3)
C7 H7A 0.9700
C7 H7B 0.9700
C7 C8 1.527(3)
C8 C9 1.388(4)
C8 C13 1.394(4)
C9 H9 0.9300
C9 C10 1.387(4)
C10 C11 1.395(4)
C10 C41 1.543(4)
C11 H11 0.9300
C11 C12 1.397(4)
C12 C13 1.398(4)
C12 C14 1.522(4)
C14 H14A 0.9700
C14 H14B 0.9700
C14 C15 1.526(4)
C15 C16 1.391(4)
C15 C20 1.405(4)
C16 H16 0.9300
C16 C17 1.391(4)
C17 C18 1.389(4)
C17 C29 1.534(4)
C18 H18 0.9300
C18 C19 1.405(4)
C19 C20 1.384(4)
C19 C21 1.533(3)
C21 H21A 0.9700
C21 H21B 0.9700
C21 C22 1.516(4)
C22 C23 1.392(4)
C22 C27 1.408(4)
C23 H23 0.9300
C23 C24 1.400(4)
C24 C25 1.391(4)
C24 C33 1.540(4)
C25 H25 0.9300
C25 C26 1.385(4)
C26 C27 1.406(4)
C26 C28 1.526(4)
C28 H28A 0.9700
C28 H28B 0.9700
C29 C30 1.519(5)
C29 C31 1.522(5)
C29 C32 1.519(5)
C30 H30A 0.9600
C30 H30B 0.9600
C30 H30C 0.9600
C31 H31A 0.9600
C31 H31B 0.9600
C31 H31C 0.9600
C32 H32A 0.9600
C32 H32B 0.9600
C32 H32C 0.9600
C33 C34 1.577(9)
C33 C35 1.597(7)
C33 C36 1.391(9)
C33 C34' 1.404(12)
C33 C35' 1.562(10)
C33 C36' 1.654(11)
C34 H34A 0.9600
C34 H34B 0.9600
C34 H34C 0.9600
C35 H35A 0.9600
C35 H35B 0.9600
C35 H35C 0.9600
C36 H36A 0.9600
C36 H36B 0.9600
C36 H36C 0.9600
C34' H34D 0.9600
C34' H34E 0.9600
C34' H34F 0.9600
C35' H35D 0.9600
C35' H35E 0.9600
C35' H35F 0.9600
C36' H36D 0.9600
C36' H36E 0.9600
C36' H36F 0.9600
C37 C38 1.528(5)
C37 C39 1.540(5)
C37 C40 1.531(5)
C38 H38A 0.9600
C38 H38B 0.9600
C38 H38C 0.9600
C39 H39A 0.9600
C39 H39B 0.9600
C39 H39C 0.9600
C40 H40A 0.9600
C40 H40B 0.9600
C40 H40C 0.9600
C41 C42 1.475(10)
C41 C43 1.585(8)
C41 C44 1.527(8)
C41 C42' 1.520(14)
C41 C43' 1.448(12)
C41 C44' 1.566(11)
C42 H42A 0.9600
C42 H42B 0.9600
C42 H42C 0.9600
C43 H43A 0.9600
C43 H43B 0.9600
C43 H43C 0.9600
C44 H44A 0.9600
C44 H44B 0.9600
C44 H44C 0.9600
C42' H42D 0.9600
C42' H42E 0.9600
C42' H42F 0.9600
C43' H43D 0.9600
C43' H43E 0.9600
C43' H43F 0.9600
C44' H44D 0.9600
C44' H44E 0.9600
C44' H44F 0.9600
C45 H45A 0.9700
C45 H45B 0.9700
C45 C46 1.501(4)
C46 H46A 0.9700
C46 H46B 0.9700
C47 H47A 0.9700
C47 H47B 0.9700
C47 C48 1.504(4)
C48 H48A 0.9700
C48 H48B 0.9700
C49 H49A 0.9700
C49 H49B 0.9700
C49 C50 1.514(4)
C50 H50A 0.9700
C50 H50B 0.9700
C51 H51A 0.9700
C51 H51B 0.9700
C51 C52 1.498(4)
C52 H52A 0.9700
C52 H52B 0.9700
C53 H53A 0.9700
C53 H53B 0.9700
C53 C54 1.483(5)
C54 H54A 0.9700
C54 H54B 0.9700
C54 C55 1.505(7)
C55 H55A 0.9700
C55 H55B 0.9700
C55 C56 1.496(6)
C56 H56A 0.9700
C56 H56B 0.9700
O10 C65 1.28(3)
O10 C68 1.328(18)
C65 H65A 0.9700
C65 H65B 0.9700
C65 C66 1.45(2)
C66 H66A 0.9700
C66 H66B 0.9700
C66 C67 1.61(4)
C67 H67A 0.9700
C67 H67B 0.9700
C67 C68 1.61(5)
C68 H68A 0.9700
C68 H68B 0.9700
O10' C66' 1.38(2)
O10' C67' 1.36(2)
C65' H65C 0.9700
C65' H65D 0.9700
C65' C66' 1.22(4)
C65' C68' 1.616(19)
C66' H66C 0.9700
C66' H66D 0.9700
C67' H67C 0.9700
C67' H67D 0.9700
C67' C68' 1.34(4)
C68' H68C 0.9700
C68' H68D 0.9700
O12 C61 1.4200
O12 C64 1.4200
C61 H61A 0.9700
C61 H61B 0.9700
C61 C62 1.4200
C62 H62A 0.9700
C62 H62B 0.9700
C62 C63 1.4200
C63 H63A 0.9700
C63 H63B 0.9700
C63 C64 1.4200
C64 H64A 0.9700
C64 H64B 0.9700
O9 C57 1.503(7)
O9 C60 1.553(8)
C57 H57A 0.9700
C57 H57B 0.9700
C57 C58 1.457(8)
C58 H58A 0.9700
C58 H58B 0.9700
C58 C59 1.320(9)
C59 H59A 0.9700
C59 H59B 0.9700
C59 C60 1.366(10)
C60 H60A 0.9700
C60 H60B 0.9700
O11 C69 1.4200
O11 C72 1.4200
C69 H69A 0.9700
C69 H69B 0.9700
C69 C70 1.4200
C70 H70A 0.9700
C70 H70B 0.9700
C70 C71 1.4200
C71 H71A 0.9700
C71 H71B 0.9700
C71 C72 1.4200
C72 H72A 0.9700
C72 H72B 0.9700
O13 C73 1.4200
O13 C76 1.4200
C73 H73A 0.9700
C73 H73B 0.9700
C73 C74 1.4200
C74 H74A 0.9700
C74 H74B 0.9700
C74 C75 1.4200
C75 H75A 0.9700
C75 H75B 0.9700
C75 C76 1.4200
C76 H76A 0.9700
C76 H76B 0.9700

loop_
_geom_torsion_atom_site_label_1
_geom_torsion_atom_site_label_2
_geom_torsion_atom_site_label_3
_geom_torsion_atom_site_label_4
_geom_torsion
K1 O1 C1 C2 -124.6(6)
K1 O1 C1 C6 56.2(8)
K1 O2 C27 C22 -53.4(9)
K1 O2 C27 C26 127.3(7)
K1 O3 C20 C15 -103.6(3)
K1 O3 C20 C19 76.4(3)
K1 O3 C45 C46 -73.1(2)
K1 O4 C46 C45 -12.6(3)
K1 O4 C47 C48 56.7(3)
K1 O5 C48 C47 37.0(3)
K1 O5 C49 C50 -31.8(3)
K1 O6 C50 C49 -55.8(3)
K1 O6 C51 C52 -71.4(2)
K1 O7 C13 C8 -80.0(3)
K1 O7 C13 C12 100.9(2)
K1 O7 C52 C51 -22.8(2)
K1 O8 C53 C54 -129.4(3)
K1 O8 C56 C55 137.6(3)
O1 C1 C2 C3 -176.5(2)
O1 C1 C2 C28 2.4(4)
O1 C1 C6 C5 174.9(2)
O1 C1 C6 C7 -9.2(3)
O3 C45 C46 O4 58.2(3)
O4 C47 C48 O5 -63.3(3)
O5 C49 C50 O6 58.3(3)
O6 C51 C52 O7 65.9(3)
O8 C53 C54 C55 -29.2(5)
C1 C2 C3 C4 0.5(4)
C1 C2 C28 C26 81.7(3)
C1 C6 C7 C8 -87.4(3)
C2 C1 C6 C5 -4.3(4)
C2 C1 C6 C7 171.6(2)
C2 C3 C4 C5 -2.1(4)
C2 C3 C4 C37 177.4(3)
C3 C2 C28 C26 -99.4(3)
C3 C4 C5 C6 0.4(4)
C3 C4 C37 C38 4.7(5)
C3 C4 C37 C39 -115.6(3)
C3 C4 C37 C40 125.8(3)
C4 C5 C6 C1 2.8(4)
C4 C5 C6 C7 -173.0(2)
C5 C4 C37 C38 -175.8(3)
C5 C4 C37 C39 63.8(4)
C5 C4 C37 C40 -54.8(4)
C5 C6 C7 C8 88.4(3)
C6 C1 C2 C3 2.7(4)
C6 C1 C2 C28 -178.4(2)
C6 C7 C8 C9 -66.4(3)
C6 C7 C8 C13 111.9(3)
C7 C8 C9 C10 177.3(2)
C7 C8 C13 O7 8.9(3)
C7 C8 C13 C12 -172.0(2)
C8 C9 C10 C11 -3.8(4)
C8 C9 C10 C41 175.5(2)
C9 C8 C13 O7 -172.9(2)
C9 C8 C13 C12 6.3(3)
C9 C10 C11 C12 3.4(4)
C9 C10 C41 C42 62.0(7)
C9 C10 C41 C43 -57.1(7)
C9 C10 C41 C44 -172.3(7)
C9 C10 C41 C42' 28.0(13)
C9 C10 C41 C43' -100.2(12)
C9 C10 C41 C44' 141.6(11)
C10 C11 C12 C13 1.7(4)
C10 C11 C12 C14 -174.4(2)
C11 C10 C41 C42 -118.9(6)
C11 C10 C41 C43 122.1(6)
C11 C10 C41 C44 6.8(8)
C11 C10 C41 C42' -152.8(13)
C11 C10 C41 C43' 78.9(13)
C11 C10 C41 C44' -39.3(12)
C11 C12 C13 O7 172.6(2)
C11 C12 C13 C8 -6.6(3)
C11 C12 C14 C15 78.4(3)
C12 C14 C15 C16 -83.7(3)
C12 C14 C15 C20 90.6(3)
C13 O7 C52 C51 169.0(2)
C13 C8 C9 C10 -1.0(4)
C13 C12 C14 C15 -97.4(3)
C14 C12 C13 O7 -11.5(3)
C14 C12 C13 C8 169.3(2)
C14 C15 C16 C17 172.6(2)
C14 C15 C20 O3 12.5(3)
C14 C15 C20 C19 -167.5(2)
C15 C16 C17 C18 -3.1(4)
C15 C16 C17 C29 175.1(3)
C16 C15 C20 O3 -173.1(2)
C16 C15 C20 C19 7.0(4)
C16 C17 C18 C19 3.4(4)
C16 C17 C29 C30 -92.4(4)
C16 C17 C29 C31 28.1(5)
C16 C17 C29 C32 147.1(4)
C17 C18 C19 C20 1.4(4)
C17 C18 C19 C21 -176.4(2)
C18 C17 C29 C30 85.8(5)
C18 C17 C29 C31 -153.7(4)
C18 C17 C29 C32 -34.7(5)
C18 C19 C20 O3 173.3(2)
C18 C19 C20 C15 -6.7(4)
C18 C19 C21 C22 72.0(3)
C19 C21 C22 C23 -87.7(3)
C19 C21 C22 C27 89.1(3)
C20 O3 C45 C46 104.1(3)
C20 C15 C16 C17 -1.9(4)
C20 C19 C21 C22 -105.7(3)
C21 C19 C20 O3 -9.0(4)
C21 C19 C20 C15 171.0(2)
C21 C22 C23 C24 175.1(2)
C21 C22 C27 O2 5.3(3)
C21 C22 C27 C26 -175.4(2)
C22 C23 C24 C25 1.1(4)
C22 C23 C24 C33 -177.5(2)
C23 C22 C27 O2 -177.8(2)
C23 C22 C27 C26 1.5(3)
C23 C24 C25 C26 -0.2(4)
C23 C24 C33 C34 45.0(5)
C23 C24 C33 C35 -63.4(5)
C23 C24 C33 C36 170.9(7)
C23 C24 C33 C34' 10.5(10)
C23 C24 C33 C35' -123.0(7)
C23 C24 C33 C36' 130.1(7)
C24 C25 C26 C27 0.0(4)
C24 C25 C26 C28 178.5(2)
C25 C24 C33 C34 -133.4(5)
C25 C24 C33 C35 118.1(5)
C25 C24 C33 C36 -7.5(8)
C25 C24 C33 C34' -168.0(10)
C25 C24 C33 C35' 58.5(7)
C25 C24 C33 C36' -48.3(7)
C25 C26 C27 O2 178.6(2)
C25 C26 C27 C22 -0.6(3)
C25 C26 C28 C2 99.4(3)
C27 C22 C23 C24 -1.7(4)
C27 C26 C28 C2 -82.1(3)
C28 C2 C3 C4 -178.4(2)
C28 C26 C27 O2 0.2(3)
C28 C26 C27 C22 -179.1(2)
C29 C17 C18 C19 -174.9(3)
C33 C24 C25 C26 178.3(2)
C37 C4 C5 C6 -179.1(3)
C41 C10 C11 C12 -175.8(2)
C45 O3 C20 C15 80.8(3)
C45 O3 C20 C19 -99.3(3)
C46 O4 C47 C48 -76.3(3)
C47 O4 C46 C45 118.7(3)
C48 O5 C49 C50 -175.6(2)
C49 O5 C48 C47 -179.3(2)
C50 O6 C51 C52 165.9(2)
C51 O6 C50 C49 61.4(3)
C52 O7 C13 C8 85.2(3)
C52 O7 C13 C12 -94.0(3)
C53 O8 C56 C55 -29.4(5)
C53 C54 C55 C56 11.2(6)
C54 C55 C56 O8 10.7(6)
C56 O8 C53 C54 36.9(4)
O10 C65 C66 C67 19(2)
C65 O10 C68 C67 33.6(17)
C65 C66 C67 C68 2.7(17)
C66 C67 C68 O10 -21.9(18)
C68 O10 C65 C66 -35.3(19)
O10' C67' C68' C65' -25(2)
C66' O10' C67' C68' 24(3)
C66' C65' C68' C67' 16(3)
C67' O10' C66' C65' -14(4)
C68' C65' C66' O10' -1(4)
O12 C61 C62 C63 0.0
C61 O12 C64 C63 0.0
C61 C62 C63 C64 0.0
C62 C63 C64 O12 0.0
C64 O12 C61 C62 0.0
O9 C57 C58 C59 -33.2(7)
C57 O9 C60 C59 -19.7(7)
C57 C58 C59 C60 20.6(10)
C58 C59 C60 O9 0.3(10)
C60 O9 C57 C58 30.3(5)
O11 C69 C70 C71 0.0
C69 O11 C72 C71 0.0
C69 C70 C71 C72 0.0
C70 C71 C72 O11 0.0
C72 O11 C69 C70 0.0
O13 C73 C74 C75 0.0
C73 O13 C76 C75 0.0
C73 C74 C75 C76 0.0
C74 C75 C76 O13 0.0
C76 O13 C73 C74 0.0
